data_7115774
loop_
_publ_author_name
'Dilip V. Patil'
'Hyun-Sub Park'
'Jaeyoung Koo'
'Jin Wook Han'
'Seunghoon Shin'

_publ_section_title
;
 Aerobic oxygenative cleavage of electron deficient C-C triple bonds in
 the gold-catalyzed cyclization of 1,6-enynes
;
_journal_name_full Chem.Commun.
_journal_page_first 12722
_journal_paper_doi 10.1039/C4cc04153D
_journal_volume 50
_journal_year 2014
_chemical_formula_sum 'C17 H21 N O3'
_chemical_formula_weight 287.35
_chemical_name_systematic
; 
 ? 
;
_space_group_IT_number 170
_symmetry_cell_setting hexagonal
_symmetry_space_group_name_Hall 'P 65'
_symmetry_space_group_name_H-M 'P 65'
_atom_sites_solution_hydrogens geom
_atom_sites_solution_primary direct
_atom_sites_solution_secondary difmap
_audit_creation_method SHELXL-97
_cell_angle_alpha 90.00
_cell_angle_beta 90.00
_cell_angle_gamma 120.00
_cell_formula_units_Z 6
_cell_length_a 11.2648(8)
_cell_length_b 11.2648(8)
_cell_length_c 21.2304(15)
_cell_measurement_reflns_used 2533
_cell_measurement_temperature 173(2)
_cell_measurement_theta_max 20.92
_cell_measurement_theta_min 2.30
_cell_volume 2333.1(3)
_computing_cell_refinement 'Bruker SAINT'
_computing_data_collection 'Bruker APEX2'
_computing_data_reduction 'Bruker SAINT'
_computing_molecular_graphics 'Bruker SHELXTL'
_computing_publication_material 'Bruker SHELXTL'
_computing_structure_refinement 'SHELXL-97 (Sheldrick, 2008)'
_computing_structure_solution 'SHELXS-97 (Sheldrick, 2008)'
_diffrn_ambient_temperature 173(2)
_diffrn_measured_fraction_theta_full 0.999
_diffrn_measured_fraction_theta_max 0.999
_diffrn_measurement_device_type 'Bruker APEX-II CCD'
_diffrn_measurement_method '\f and \w scans'
_diffrn_radiation_monochromator graphite
_diffrn_radiation_source 'fine-focus sealed tube'
_diffrn_radiation_type MoK\a
_diffrn_radiation_wavelength 0.71073
_diffrn_reflns_av_R_equivalents 0.0604
_diffrn_reflns_av_sigmaI/netI 0.0698
_diffrn_reflns_limit_h_max 7
_diffrn_reflns_limit_h_min -14
_diffrn_reflns_limit_k_max 13
_diffrn_reflns_limit_k_min -13
_diffrn_reflns_limit_l_max 27
_diffrn_reflns_limit_l_min -27
_diffrn_reflns_number 14031
_diffrn_reflns_theta_full 27.58
_diffrn_reflns_theta_max 27.58
_diffrn_reflns_theta_min 2.09
_exptl_absorpt_coefficient_mu 0.084
_exptl_absorpt_correction_T_max 0.9933
_exptl_absorpt_correction_T_min 0.9737
_exptl_absorpt_correction_type multi-scan
_exptl_crystal_colour colourless
_exptl_crystal_density_diffrn 1.227
_exptl_crystal_density_method 'not measured'
_exptl_crystal_F_000 924
_exptl_crystal_size_max 0.32
_exptl_crystal_size_mid 0.09
_exptl_crystal_size_min 0.08
_refine_diff_density_max 0.159
_refine_diff_density_min -0.203
_refine_diff_density_rms 0.038
_refine_ls_abs_structure_details 'Flack H D (1983), Acta Cryst. A39, 876-881'
_refine_ls_abs_structure_Flack -1.6(17)
_refine_ls_extinction_method none
_refine_ls_goodness_of_fit_ref 1.032
_refine_ls_hydrogen_treatment constr
_refine_ls_matrix_type full
_refine_ls_number_parameters 199
_refine_ls_number_reflns 3606
_refine_ls_number_restraints 1
_refine_ls_restrained_S_all 1.032
_refine_ls_R_factor_all 0.1063
_refine_ls_R_factor_gt 0.0563
_refine_ls_shift/su_max 0.000
_refine_ls_shift/su_mean 0.000
_refine_ls_structure_factor_coef Fsqd
_refine_ls_weighting_details 'calc w=1/[\s^2^(Fo^2^)+(0.0533P)^2^+0.3280P] where P=(Fo^2^+2Fc^2^)/3'
_refine_ls_weighting_scheme calc
_refine_ls_wR_factor_gt 0.1160
_refine_ls_wR_factor_ref 0.1336
_reflns_number_gt 2275
_reflns_number_total 3606
_reflns_threshold_expression >2sigma(I)
_cod_data_source_file c4cc04153d2.cif
_cod_data_source_block phs
_cod_original_sg_symbol_H-M P6(5)
_cod_database_code 7115774

loop_
_symmetry_equiv_pos_as_xyz
'x, y, z'
'-y, x-y, z+2/3'
'-x+y, -x, z+1/3'
'-x, -y, z+1/2'
'y, -x+y, z+1/6'
'x-y, x, z+5/6'

loop_
_atom_site_label
_atom_site_type_symbol
_atom_site_fract_x
_atom_site_fract_y
_atom_site_fract_z
_atom_site_U_iso_or_equiv
_atom_site_adp_type
_atom_site_occupancy
_atom_site_symmetry_multiplicity
_atom_site_calc_flag
_atom_site_refinement_flags
_atom_site_disorder_assembly
_atom_site_disorder_group
O1 O 0.90400(17) 0.77668(18) 0.14885(10) 0.0476(5) Uani 1 1 d . . .
O2 O 0.8741(3) 0.5159(2) 0.21710(10) 0.0663(6) Uani 1 1 d . . .
O3 O 0.6414(2) 0.4074(2) 0.13173(15) 0.0827(8) Uani 1 1 d . . .
N1 N 0.8133(2) 0.5151(2) 0.05859(11) 0.0463(6) Uani 1 1 d . . .
C1 C 1.2487(3) 1.0650(3) 0.15563(13) 0.0434(6) Uani 1 1 d . . .
H1A H 1.3002 1.0196 0.1510 0.052 Uiso 1 1 calc R . .
C2 C 1.3153(3) 1.2061(3) 0.15979(14) 0.0565(8) Uani 1 1 d . . .
H2A H 1.4125 1.2574 0.1577 0.068 Uiso 1 1 calc R . .
C3 C 1.2434(4) 1.2722(3) 0.16682(14) 0.0578(8) Uani 1 1 d . . .
H3A H 1.2904 1.3694 0.1694 0.069 Uiso 1 1 calc R . .
C4 C 1.1017(3) 1.1986(3) 0.17031(15) 0.0534(8) Uani 1 1 d . . .
H4A H 1.0514 1.2450 0.1757 0.064 Uiso 1 1 calc R . .
C5 C 1.0347(3) 1.0586(2) 0.16601(13) 0.0425(7) Uani 1 1 d . . .
H5A H 0.9375 1.0081 0.1684 0.051 Uiso 1 1 calc R . .
C6 C 1.1066(2) 0.9893(2) 0.15818(11) 0.0325(5) Uani 1 1 d . . .
C7 C 1.0290(3) 0.8376(2) 0.15173(11) 0.0340(5) Uani 1 1 d . . .
C8 C 1.1029(3) 0.7581(3) 0.14764(12) 0.0397(6) Uani 1 1 d . . .
H8A H 1.1380 0.7545 0.1899 0.048 Uiso 1 1 calc R . .
H8B H 1.1826 0.8069 0.1192 0.048 Uiso 1 1 calc R . .
C9 C 1.0130(3) 0.6126(3) 0.12363(12) 0.0367(6) Uani 1 1 d . . .
C10 C 0.8828(3) 0.5358(3) 0.16091(14) 0.0460(7) Uani 1 1 d . . .
C11 C 0.7621(3) 0.4774(3) 0.11608(17) 0.0549(8) Uani 1 1 d . . .
C12 C 0.9609(2) 0.6082(3) 0.05617(12) 0.0395(6) Uani 1 1 d . . .
H12A H 0.9817 0.7007 0.0425 0.047 Uiso 1 1 calc R . .
H12B H 1.0046 0.5739 0.0264 0.047 Uiso 1 1 calc R . .
C13 C 1.0918(3) 0.5339(3) 0.12769(15) 0.0528(8) Uani 1 1 d . . .
H13A H 1.0335 0.4402 0.1123 0.079 Uiso 1 1 calc R . .
H13B H 1.1172 0.5312 0.1716 0.079 Uiso 1 1 calc R . .
H13C H 1.1748 0.5802 0.1018 0.079 Uiso 1 1 calc R . .
C14 C 0.7317(3) 0.4811(3) 0.00130(16) 0.0662(9) Uani 1 1 d . . .
H14A H 0.6394 0.4022 0.0099 0.079 Uiso 1 1 calc R . .
H14B H 0.7749 0.4527 -0.0315 0.079 Uiso 1 1 calc R . .
C15 C 0.7165(4) 0.5993(4) -0.02399(18) 0.0713(10) Uani 1 1 d . B .
H15A H 0.8089 0.6800 -0.0301 0.086 Uiso 1 1 calc R . .
H15B H 0.6714 0.5733 -0.0657 0.086 Uiso 1 1 calc R . .
C16 C 0.6353(5) 0.6391(5) 0.0181(2) 0.0940(14) Uani 1 1 d . . .
H16A H 0.5554 0.5547 0.0345 0.113 Uiso 0.50 1 calc PR A 1
H16B H 0.6930 0.6905 0.0545 0.113 Uiso 0.50 1 calc PR A 1
H16C H 0.6519 0.6194 0.0616 0.113 Uiso 0.50 1 d PR A 2
H16D H 0.6787 0.7400 0.0148 0.113 Uiso 0.50 1 d PR A 2
C17 C 0.5866(7) 0.7223(7) -0.0125(3) 0.0498(15) Uani 0.50 1 d P B 1
H17A H 0.5355 0.7450 0.0179 0.060 Uiso 0.50 1 calc PR B 1
H17B H 0.5264 0.6711 -0.0477 0.060 Uiso 0.50 1 calc PR B 1
H17C H 0.6650 0.8070 -0.0283 0.060 Uiso 0.50 1 calc PR B 1
C17' C 0.5131(13) 0.594(2) 0.0139(7) 0.199(9) Uani 0.50 1 d P B 2
H17D H 0.4843 0.6376 0.0459 0.238 Uiso 0.50 1 calc PR B 2
H17E H 0.4645 0.4951 0.0205 0.238 Uiso 0.50 1 calc PR B 2
H17F H 0.4914 0.6146 -0.0280 0.238 Uiso 0.50 1 calc PR B 2

loop_
_atom_site_aniso_label
_atom_site_aniso_U_11
_atom_site_aniso_U_22
_atom_site_aniso_U_33
_atom_site_aniso_U_23
_atom_site_aniso_U_13
_atom_site_aniso_U_12
O1 0.0284(10) 0.0318(9) 0.0782(14) -0.0030(9) 0.0088(9) 0.0117(8)
O2 0.1039(18) 0.0538(13) 0.0527(13) 0.0191(10) 0.0354(12) 0.0482(13)
O3 0.0471(14) 0.0461(13) 0.131(2) 0.0088(14) 0.0403(13) 0.0057(11)
N1 0.0370(12) 0.0288(12) 0.0628(15) -0.0045(10) 0.0084(12) 0.0088(10)
C1 0.0354(15) 0.0409(16) 0.0444(15) -0.0057(12) -0.0003(12) 0.0119(13)
C2 0.0403(17) 0.0452(18) 0.0532(17) -0.0037(14) 0.0028(14) -0.0016(14)
C3 0.073(2) 0.0306(16) 0.0561(19) -0.0009(13) -0.0038(16) 0.0159(16)
C4 0.060(2) 0.0344(15) 0.067(2) -0.0005(14) -0.0110(16) 0.0244(16)
C5 0.0407(16) 0.0328(14) 0.0511(17) -0.0004(12) -0.0047(12) 0.0162(13)
C6 0.0329(13) 0.0316(13) 0.0278(11) 0.0024(10) 0.0002(10) 0.0123(11)
C7 0.0303(14) 0.0336(13) 0.0363(14) 0.0029(11) 0.0051(11) 0.0146(12)
C8 0.0390(15) 0.0400(15) 0.0434(16) 0.0004(12) 0.0039(12) 0.0220(13)
C9 0.0465(15) 0.0336(14) 0.0366(13) 0.0062(11) 0.0092(12) 0.0250(13)
C10 0.066(2) 0.0300(14) 0.0492(17) 0.0122(13) 0.0274(15) 0.0292(14)
C11 0.0440(19) 0.0249(14) 0.087(2) 0.0049(15) 0.0202(17) 0.0104(14)
C12 0.0328(14) 0.0326(14) 0.0475(15) 0.0021(12) 0.0079(12) 0.0121(12)
C13 0.067(2) 0.0515(18) 0.0570(18) -0.0002(14) 0.0066(15) 0.0428(17)
C14 0.0519(19) 0.055(2) 0.075(2) -0.0288(17) -0.0136(17) 0.0139(16)
C15 0.067(2) 0.084(3) 0.068(2) -0.0364(19) -0.0283(18) 0.042(2)
C16 0.089(3) 0.143(4) 0.083(3) -0.045(3) -0.030(2) 0.083(3)
C17 0.044(4) 0.062(4) 0.048(3) -0.005(3) -0.002(3) 0.031(3)
C17' 0.112(10) 0.35(2) 0.159(13) -0.157(15) -0.079(10) 0.132(14)

loop_
_atom_type_symbol
_atom_type_description
_atom_type_scat_dispersion_real
_atom_type_scat_dispersion_imag
_atom_type_scat_source
C C 0.0033 0.0016 'International Tables Vol C Tables 4.2.6.8 and 6.1.1.4'
H H 0.0000 0.0000 'International Tables Vol C Tables 4.2.6.8 and 6.1.1.4'
N N 0.0061 0.0033 'International Tables Vol C Tables 4.2.6.8 and 6.1.1.4'
O O 0.0106 0.0060 'International Tables Vol C Tables 4.2.6.8 and 6.1.1.4'

loop_
_geom_angle_atom_site_label_1
_geom_angle_atom_site_label_2
_geom_angle_atom_site_label_3
_geom_angle
C11 N1 C14 124.6(3)
C11 N1 C12 114.8(2)
C14 N1 C12 120.2(2)
C2 C1 C6 120.0(3)
C3 C2 C1 120.7(3)
C2 C3 C4 120.3(3)
C5 C4 C3 119.5(3)
C4 C5 C6 121.0(3)
C5 C6 C1 118.5(2)
C5 C6 C7 119.0(2)
C1 C6 C7 122.5(2)
O1 C7 C6 120.1(2)
O1 C7 C8 119.3(2)
C6 C7 C8 120.6(2)
C7 C8 C9 113.2(2)
C10 C9 C8 112.1(2)
C10 C9 C12 103.0(2)
C8 C9 C12 112.6(2)
C10 C9 C13 108.5(2)
C8 C9 C13 109.7(2)
C12 C9 C13 110.7(2)
O2 C10 C9 126.3(3)
O2 C10 C11 124.6(3)
C9 C10 C11 109.0(2)
O3 C11 N1 128.3(3)
O3 C11 C10 125.0(3)
N1 C11 C10 106.7(2)
N1 C12 C9 105.6(2)
N1 C14 C15 113.4(3)
C16 C15 C14 113.8(4)
C17' C16 C17 61.2(10)
C17' C16 C15 124.8(7)
C17 C16 C15 114.2(4)

loop_
_geom_bond_atom_site_label_1
_geom_bond_atom_site_label_2
_geom_bond_distance
O1 C7 1.221(3)
O2 C10 1.209(3)
O3 C11 1.228(3)
N1 C11 1.326(4)
N1 C14 1.456(4)
N1 C12 1.457(3)
C1 C2 1.380(4)
C1 C6 1.388(3)
C2 C3 1.355(5)
C3 C4 1.384(5)
C4 C5 1.370(4)
C5 C6 1.388(4)
C6 C7 1.486(3)
C7 C8 1.499(3)
C8 C9 1.520(4)
C9 C10 1.502(4)
C9 C12 1.539(4)
C9 C13 1.539(4)
C10 C11 1.514(5)
C14 C15 1.522(5)
C15 C16 1.498(5)
C16 C17' 1.210(12)
C16 C17 1.455(7)
